data_4038780
loop_
_publ_author_name
'Sun, Quan-Shun'
'Sun, Jing'
'Pan, Liu-Na'
'Yan, Chao-Guo'

_publ_section_title
;
 Selective Construction of Diverse Polycyclic Spirooxindoles via a
 Three-Component Reaction of Cyclic Mercapto-Substituted \b-Enamino
 Esters, Isatins, and Cyclic 1,3-Diketones.
;
_journal_issue 19
_journal_name_full 'The Journal of organic chemistry'
_journal_page_first 12117
_journal_page_last 12127
_journal_paper_doi 10.1021/acs.joc.0c01290
_journal_volume 85
_journal_year 2020
_chemical_formula_moiety 'C28 H20 N2 O6 S'
_chemical_formula_sum 'C28 H20 N2 O6 S'
_chemical_formula_weight 512.52
_space_group_crystal_system triclinic
_space_group_IT_number 2
_space_group_name_Hall '-P 1'
_space_group_name_H-M_alt 'P -1'
_atom_sites_solution_hydrogens geom
_audit_creation_method SHELXL-2014/7
_cell_angle_alpha 82.638(5)
_cell_angle_beta 64.947(4)
_cell_angle_gamma 81.864(5)
_cell_formula_units_Z 2
_cell_length_a 10.1008(16)
_cell_length_b 11.3688(18)
_cell_length_c 11.6597(19)
_cell_measurement_reflns_used 7927
_cell_measurement_temperature 296(2)
_cell_measurement_theta_max 27.44
_cell_measurement_theta_min 2.27
_cell_volume 1197.3(3)
_computing_structure_refinement 'SHELXL-2014/7 (Sheldrick, 2014)'
_diffrn_ambient_temperature 296(2)
_diffrn_measured_fraction_theta_full 0.985
_diffrn_measured_fraction_theta_max 0.985
_diffrn_measurement_device_type 'CCD area detector'
_diffrn_measurement_method 'phi and omega scans'
_diffrn_radiation_source 'fine-focus sealed tube'
_diffrn_radiation_type MoK\a
_diffrn_radiation_wavelength 0.71073
_diffrn_reflns_av_unetI/netI 0.0441
_diffrn_reflns_Laue_measured_fraction_full 0.985
_diffrn_reflns_Laue_measured_fraction_max 0.985
_diffrn_reflns_limit_h_max 12
_diffrn_reflns_limit_h_min -11
_diffrn_reflns_limit_k_max 13
_diffrn_reflns_limit_k_min -13
_diffrn_reflns_limit_l_max 13
_diffrn_reflns_limit_l_min -13
_diffrn_reflns_number 4136
_diffrn_reflns_point_group_measured_fraction_full 0.985
_diffrn_reflns_point_group_measured_fraction_max 0.985
_diffrn_reflns_theta_full 25.008
_diffrn_reflns_theta_max 25.008
_diffrn_reflns_theta_min 1.934
_exptl_absorpt_coefficient_mu 0.184
_exptl_absorpt_correction_T_max 0.7456
_exptl_absorpt_correction_T_min 0.6621
_exptl_absorpt_correction_type multi-scan
_exptl_absorpt_process_details sadabs
_exptl_crystal_colour colorless
_exptl_crystal_density_diffrn 1.422
_exptl_crystal_description block
_exptl_crystal_F_000 532
_exptl_crystal_size_max 0.260
_exptl_crystal_size_mid 0.220
_exptl_crystal_size_min 0.200
_refine_diff_density_max 0.472
_refine_diff_density_min -0.431
_refine_diff_density_rms 0.067
_refine_ls_extinction_method none
_refine_ls_goodness_of_fit_ref 1.049
_refine_ls_hydrogen_treatment constr
_refine_ls_matrix_type full
_refine_ls_number_parameters 374
_refine_ls_number_reflns 4136
_refine_ls_number_restraints 130
_refine_ls_restrained_S_all 1.060
_refine_ls_R_factor_all 0.0765
_refine_ls_R_factor_gt 0.0645
_refine_ls_shift/su_max 0.000
_refine_ls_shift/su_mean 0.000
_refine_ls_structure_factor_coef Fsqd
_refine_ls_weighting_details 'w=1/[\s^2^(Fo^2^)+(0.0711P)^2^+2.1036P] where P=(Fo^2^+2Fc^2^)/3'
_refine_ls_weighting_scheme calc
_refine_ls_wR_factor_gt 0.1754
_refine_ls_wR_factor_ref 0.1802
_reflns_Friedel_coverage 0.000
_reflns_number_gt 3474
_reflns_number_total 4136
_reflns_threshold_expression 'I > 2\s(I)'
_cod_data_source_file jo0c01290_si_002.cif
_cod_data_source_block 4a
_cod_depositor_comments 'Adding full bibliography for 4038776--4038786.cif.'
_cod_database_code 4038780
_shelx_shelxl_version_number 2014/7
_shelx_space_group_comment
;
The symmetry employed for this shelxl refinement is uniquely defined
by the following loop, which should always be used as a source of
symmetry information in preference to the above space-group names.
They are only intended as comments.
;
_shelx_estimated_absorpt_t_min 0.954
_shelx_estimated_absorpt_t_max 0.964

loop_
_space_group_symop_operation_xyz
'x, y, z'
'-x, -y, -z'

loop_
_atom_site_label
_atom_site_type_symbol
_atom_site_fract_x
_atom_site_fract_y
_atom_site_fract_z
_atom_site_U_iso_or_equiv
_atom_site_adp_type
_atom_site_occupancy
_atom_site_site_symmetry_order
_atom_site_calc_flag
_atom_site_refinement_flags_posn
_atom_site_refinement_flags_adp
_atom_site_refinement_flags_occupancy
_atom_site_disorder_assembly
_atom_site_disorder_group
C1 C 0.7439(4) 0.1316(3) 0.2749(4) 0.0340(8) Uani 1 1 d . . . . .
C2 C 0.6467(5) 0.1438(4) 0.2169(5) 0.0530(12) Uani 1 1 d . . . . .
H2A H 0.6830 0.1414 0.1293 0.064 Uiso 1 1 calc R U . . .
C3 C 0.4969(6) 0.1595(5) 0.2883(7) 0.0704(16) Uani 1 1 d . . . . .
H3 H 0.4337 0.1680 0.2478 0.084 Uiso 1 1 calc R U . . .
C4 C 0.4397(5) 0.1627(5) 0.4176(7) 0.0675(15) Uani 1 1 d . . . . .
H4 H 0.3386 0.1729 0.4648 0.081 Uiso 1 1 calc R U . . .
C5 C 0.5337(4) 0.1506(4) 0.4763(5) 0.0520(11) Uani 1 1 d . . . . .
H5 H 0.4959 0.1531 0.5639 0.062 Uiso 1 1 calc R U . . .
C6 C 0.6855(4) 0.1347(3) 0.4062(4) 0.0362(9) Uani 1 1 d . . . . .
C7 C 0.9722(4) 0.1430(3) 0.3666(3) 0.0258(7) Uani 1 1 d . . . . .
H7 H 1.0450 0.1053 0.3982 0.031 Uiso 1 1 calc R U . . .
C8 C 0.9981(4) 0.0762(3) 0.2504(3) 0.0267(7) Uani 1 1 d . . . . .
C9 C 1.0048(4) -0.0586(3) 0.2830(3) 0.0330(8) Uani 1 1 d D U . . .
H9A H 1.0839 -0.0821 0.3101 0.040 Uiso 0.680(12) 1 calc R U P A 1
H9B H 0.9139 -0.0768 0.3543 0.040 Uiso 0.680(12) 1 calc R U P A 1
H9C H 1.0883 -0.0838 0.3040 0.040 Uiso 0.320(12) 1 calc R U P A 2
H9D H 0.9167 -0.0772 0.3573 0.040 Uiso 0.320(12) 1 calc R U P A 2
C12 C 0.8243(4) 0.4337(3) 0.4350(4) 0.0427(10) Uani 1 1 d . . . . .
C13 C 0.7132(5) 0.5259(4) 0.4546(6) 0.0661(15) Uani 1 1 d . . . . .
H13 H 0.6789 0.5699 0.5254 0.079 Uiso 1 1 calc R U . . .
C14 C 0.6556(7) 0.5499(5) 0.3652(7) 0.0830(19) Uani 1 1 d . . . . .
H14 H 0.5795 0.6101 0.3769 0.100 Uiso 1 1 calc R U . . .
C15 C 0.7078(6) 0.4871(4) 0.2594(6) 0.0734(16) Uani 1 1 d . . . . .
H15 H 0.6680 0.5063 0.1998 0.088 Uiso 1 1 calc R U . . .
C16 C 0.8201(5) 0.3948(4) 0.2401(5) 0.0475(10) Uani 1 1 d . . . . .
H16 H 0.8562 0.3526 0.1680 0.057 Uiso 1 1 calc R U . . .
C17 C 0.8757(4) 0.3680(3) 0.3294(3) 0.0323(8) Uani 1 1 d . . . . .
C18 C 0.9999(4) 0.2772(3) 0.3348(3) 0.0263(7) Uani 1 1 d . . . . .
C19 C 1.0138(4) 0.3109(3) 0.4543(3) 0.0318(8) Uani 1 1 d . . . . .
C20 C 1.2180(4) 0.3889(3) 0.1958(3) 0.0348(8) Uani 1 1 d . . . . .
C21 C 1.1413(4) 0.2845(3) 0.2188(3) 0.0289(8) Uani 1 1 d . . . . .
C22 C 1.1991(4) 0.1979(3) 0.1373(3) 0.0276(7) Uani 1 1 d . . . . .
C23 C 1.3346(4) 0.2083(3) 0.0249(3) 0.0304(8) Uani 1 1 d . . . . .
C24 C 1.3984(4) 0.1228(4) -0.0630(4) 0.0421(10) Uani 1 1 d . . . . .
H24 H 1.3539 0.0533 -0.0512 0.051 Uiso 1 1 calc R U . . .
C25 C 1.5269(5) 0.1408(4) -0.1672(4) 0.0536(12) Uani 1 1 d . . . . .
H25 H 1.5697 0.0833 -0.2258 0.064 Uiso 1 1 calc R U . . .
C26 C 1.5934(5) 0.2443(4) -0.1856(4) 0.0538(12) Uani 1 1 d . . . . .
H26 H 1.6798 0.2561 -0.2572 0.065 Uiso 1 1 calc R U . . .
C27 C 1.5339(5) 0.3293(4) -0.1001(4) 0.0509(11) Uani 1 1 d . . . . .
H27 H 1.5798 0.3980 -0.1119 0.061 Uiso 1 1 calc R U . . .
C28 C 1.4039(4) 0.3110(3) 0.0045(3) 0.0371(9) Uani 1 1 d . . . . .
N1 N 0.8945(3) 0.1230(3) 0.1991(3) 0.0309(7) Uani 1 1 d . . . . .
H1 H 0.9253 0.1464 0.1198 0.037 Uiso 1 1 calc R U . . .
N2 N 0.9029(4) 0.3959(3) 0.5087(3) 0.0423(8) Uani 1 1 d . . . . .
H2 H 0.8835 0.4233 0.5802 0.051 Uiso 1 1 calc R U . . .
O1 O 1.0340(13) -0.0912(9) 0.0744(8) 0.076(3) Uani 0.680(12) 1 d D U P A 1
O2 O 1.0395(10) -0.2449(4) 0.2060(6) 0.0598(17) Uani 0.680(12) 1 d D U P A 1
C10 C 1.0282(15) -0.1323(7) 0.1763(6) 0.0373(16) Uani 0.680(12) 1 d D U P A 1
C11 C 1.0496(15) -0.3251(9) 0.1147(11) 0.074(3) Uani 0.680(12) 1 d . U P A 1
H11A H 0.9854 -0.2927 0.0744 0.111 Uiso 0.680(12) 1 calc R U P A 1
H11B H 1.0211 -0.4013 0.1575 0.111 Uiso 0.680(12) 1 calc R U P A 1
H11C H 1.1488 -0.3342 0.0517 0.111 Uiso 0.680(12) 1 calc R U P A 1
O1' O 1.0972(18) -0.1099(19) 0.0657(14) 0.058(4) Uani 0.320(12) 1 d D U P A 2
O2' O 0.950(2) -0.2191(12) 0.2213(12) 0.062(3) Uani 0.320(12) 1 d D U P A 2
C10' C 1.018(3) -0.1272(18) 0.1760(11) 0.043(3) Uani 0.320(12) 1 d D U P A 2
C11' C 0.964(3) -0.305(2) 0.132(2) 0.075(5) Uani 0.320(12) 1 d . U P A 2
H11D H 1.0605 -0.3072 0.0641 0.113 Uiso 0.320(12) 1 calc R U P A 2
H11E H 0.8920 -0.2824 0.0979 0.113 Uiso 0.320(12) 1 calc R U P A 2
H11F H 0.9489 -0.3832 0.1757 0.113 Uiso 0.320(12) 1 calc R U P A 2
O3 O 1.1035(3) 0.2648(3) 0.4927(3) 0.0452(7) Uani 1 1 d . . . . .
O4 O 1.3467(3) 0.3987(2) 0.0880(3) 0.0460(7) Uani 1 1 d . . . . .
O5 O 1.1805(3) 0.4703(2) 0.2636(3) 0.0481(8) Uani 1 1 d . . . . .
O6 O 1.1422(3) 0.0947(2) 0.1516(2) 0.0331(6) Uani 1 1 d . . . . .
S1 S 0.79537(10) 0.11719(9) 0.49215(8) 0.0341(3) Uani 1 1 d . . . . .

loop_
_atom_site_aniso_label
_atom_site_aniso_U_11
_atom_site_aniso_U_22
_atom_site_aniso_U_33
_atom_site_aniso_U_23
_atom_site_aniso_U_13
_atom_site_aniso_U_12
C1 0.037(2) 0.0247(17) 0.046(2) -0.0049(16) -0.0219(18) -0.0038(15)
C2 0.061(3) 0.044(2) 0.072(3) -0.007(2) -0.046(3) -0.002(2)
C3 0.058(3) 0.058(3) 0.122(5) -0.003(3) -0.064(4) -0.003(3)
C4 0.032(2) 0.055(3) 0.110(5) -0.005(3) -0.026(3) 0.000(2)
C5 0.032(2) 0.046(2) 0.070(3) -0.009(2) -0.012(2) -0.0031(19)
C6 0.031(2) 0.0303(19) 0.047(2) -0.0051(17) -0.0143(17) -0.0064(16)
C7 0.0237(17) 0.0301(18) 0.0226(17) -0.0035(14) -0.0077(14) -0.0042(14)
C8 0.0275(18) 0.0294(18) 0.0207(16) -0.0028(14) -0.0058(14) -0.0076(14)
C9 0.042(2) 0.0275(17) 0.0269(18) -0.0005(14) -0.0118(16) -0.0062(15)
C12 0.036(2) 0.036(2) 0.050(2) -0.0181(18) -0.0072(19) -0.0035(17)
C13 0.052(3) 0.048(3) 0.086(4) -0.033(3) -0.014(3) 0.010(2)
C14 0.068(4) 0.049(3) 0.133(6) -0.027(3) -0.047(4) 0.027(3)
C15 0.082(4) 0.044(3) 0.111(5) -0.001(3) -0.061(4) 0.010(3)
C16 0.056(3) 0.030(2) 0.061(3) -0.0017(19) -0.030(2) -0.0016(19)
C17 0.0290(18) 0.0287(18) 0.036(2) -0.0071(15) -0.0091(16) -0.0026(15)
C18 0.0276(18) 0.0258(17) 0.0239(17) -0.0055(14) -0.0078(15) -0.0038(14)
C19 0.0319(19) 0.038(2) 0.0235(18) -0.0058(15) -0.0053(16) -0.0135(16)
C20 0.036(2) 0.037(2) 0.0267(18) -0.0062(16) -0.0047(16) -0.0120(17)
C21 0.0309(19) 0.0296(18) 0.0243(17) -0.0058(14) -0.0083(15) -0.0042(15)
C22 0.0300(18) 0.0273(17) 0.0237(17) -0.0016(14) -0.0080(15) -0.0072(14)
C23 0.0308(19) 0.0317(18) 0.0234(17) -0.0042(14) -0.0052(15) -0.0043(15)
C24 0.044(2) 0.035(2) 0.035(2) -0.0095(17) -0.0016(18) -0.0072(18)
C25 0.051(3) 0.050(3) 0.037(2) -0.017(2) 0.008(2) -0.006(2)
C26 0.044(2) 0.056(3) 0.038(2) -0.010(2) 0.009(2) -0.009(2)
C27 0.043(2) 0.052(3) 0.041(2) -0.007(2) 0.004(2) -0.020(2)
C28 0.041(2) 0.037(2) 0.0274(19) -0.0055(16) -0.0056(17) -0.0089(17)
N1 0.0397(17) 0.0337(16) 0.0212(14) -0.0025(12) -0.0142(13) -0.0039(13)
N2 0.0377(18) 0.050(2) 0.0346(18) -0.0255(15) -0.0037(15) -0.0075(16)
O1 0.149(8) 0.040(3) 0.044(4) -0.013(3) -0.049(4) 0.011(5)
O2 0.106(5) 0.026(2) 0.049(3) -0.0102(18) -0.035(3) 0.007(3)
C10 0.055(3) 0.027(3) 0.035(3) -0.002(2) -0.022(3) -0.005(3)
C11 0.131(8) 0.033(4) 0.066(5) -0.018(4) -0.046(6) -0.002(5)
O1' 0.071(8) 0.048(8) 0.035(5) -0.019(5) 0.003(5) -0.013(6)
O2' 0.092(5) 0.040(4) 0.051(4) -0.011(3) -0.019(5) -0.027(4)
C10' 0.068(5) 0.028(4) 0.035(4) -0.004(4) -0.021(4) -0.004(4)
C11' 0.122(11) 0.041(8) 0.063(8) -0.018(6) -0.031(10) -0.020(9)
O3 0.0474(17) 0.0587(18) 0.0382(15) -0.0055(13) -0.0231(14) -0.0125(14)
O4 0.0450(16) 0.0409(15) 0.0370(15) -0.0135(12) 0.0053(13) -0.0200(13)
O5 0.0566(18) 0.0366(15) 0.0384(15) -0.0176(13) 0.0004(14) -0.0160(13)
O6 0.0320(13) 0.0300(13) 0.0278(13) -0.0103(10) 0.0009(11) -0.0091(11)
S1 0.0303(5) 0.0441(5) 0.0222(4) -0.0042(4) -0.0029(4) -0.0105(4)

loop_
_atom_type_symbol
_atom_type_description
_atom_type_scat_dispersion_real
_atom_type_scat_dispersion_imag
_atom_type_scat_source
C C 0.0033 0.0016 'International Tables Vol C Tables 4.2.6.8 and 6.1.1.4'
H H 0.0000 0.0000 'International Tables Vol C Tables 4.2.6.8 and 6.1.1.4'
N N 0.0061 0.0033 'International Tables Vol C Tables 4.2.6.8 and 6.1.1.4'
O O 0.0106 0.0060 'International Tables Vol C Tables 4.2.6.8 and 6.1.1.4'
S S 0.1246 0.1234 'International Tables Vol C Tables 4.2.6.8 and 6.1.1.4'

loop_
_geom_angle_atom_site_label_1
_geom_angle_atom_site_label_2
_geom_angle_atom_site_label_3
_geom_angle
_geom_angle_site_symmetry_1
_geom_angle_site_symmetry_3
_geom_angle_publ_flag
C6 C1 C2 118.1(4) . . ?
C6 C1 N1 122.9(3) . . ?
C2 C1 N1 118.9(4) . . ?
C3 C2 C1 120.6(5) . . ?
C3 C2 H2A 119.7 . . ?
C1 C2 H2A 119.7 . . ?
C4 C3 C2 121.3(5) . . ?
C4 C3 H3 119.4 . . ?
C2 C3 H3 119.4 . . ?
C3 C4 C5 118.9(5) . . ?
C3 C4 H4 120.5 . . ?
C5 C4 H4 120.5 . . ?
C4 C5 C6 120.9(5) . . ?
C4 C5 H5 119.6 . . ?
C6 C5 H5 119.6 . . ?
C1 C6 C5 120.3(4) . . ?
C1 C6 S1 122.9(3) . . ?
C5 C6 S1 116.8(3) . . ?
C8 C7 C18 114.2(3) . . ?
C8 C7 S1 110.0(2) . . ?
C18 C7 S1 113.8(2) . . ?
C8 C7 H7 106.0 . . ?
C18 C7 H7 106.0 . . ?
S1 C7 H7 106.0 . . ?
N1 C8 O6 106.8(3) . . ?
N1 C8 C9 115.1(3) . . ?
O6 C8 C9 104.0(3) . . ?
N1 C8 C7 110.4(3) . . ?
O6 C8 C7 109.5(3) . . ?
C9 C8 C7 110.7(3) . . ?
C10' C9 C8 112.7(9) . . ?
C10 C9 C8 115.0(4) . . ?
C10 C9 H9A 108.5 . . ?
C8 C9 H9A 108.5 . . ?
C10 C9 H9B 108.5 . . ?
C8 C9 H9B 108.5 . . ?
H9A C9 H9B 107.5 . . ?
C10' C9 H9C 109.1 . . ?
C8 C9 H9C 109.1 . . ?
C10' C9 H9D 109.1 . . ?
C8 C9 H9D 109.1 . . ?
H9C C9 H9D 107.8 . . ?
C13 C12 C17 121.5(4) . . ?
C13 C12 N2 127.9(4) . . ?
C17 C12 N2 110.6(3) . . ?
C14 C13 C12 117.4(5) . . ?
C14 C13 H13 121.3 . . ?
C12 C13 H13 121.3 . . ?
C15 C14 C13 121.6(5) . . ?
C15 C14 H14 119.2 . . ?
C13 C14 H14 119.2 . . ?
C14 C15 C16 120.7(5) . . ?
C14 C15 H15 119.7 . . ?
C16 C15 H15 119.7 . . ?
C17 C16 C15 118.5(5) . . ?
C17 C16 H16 120.8 . . ?
C15 C16 H16 120.8 . . ?
C16 C17 C12 120.4(4) . . ?
C16 C17 C18 131.4(3) . . ?
C12 C17 C18 108.0(3) . . ?
C21 C18 C17 113.9(3) . . ?
C21 C18 C19 111.7(3) . . ?
C17 C18 C19 101.6(3) . . ?
C21 C18 C7 107.1(3) . . ?
C17 C18 C7 118.8(3) . . ?
C19 C18 C7 103.1(3) . . ?
O3 C19 N2 127.2(3) . . ?
O3 C19 C18 125.1(3) . . ?
N2 C19 C18 107.6(3) . . ?
O5 C20 O4 115.6(3) . . ?
O5 C20 C21 125.9(3) . . ?
O4 C20 C21 118.5(3) . . ?
C22 C21 C20 119.6(3) . . ?
C22 C21 C18 122.8(3) . . ?
C20 C21 C18 117.6(3) . . ?
O6 C22 C21 125.1(3) . . ?
O6 C22 C23 113.3(3) . . ?
C21 C22 C23 121.6(3) . . ?
C28 C23 C24 118.6(3) . . ?
C28 C23 C22 117.3(3) . . ?
C24 C23 C22 124.1(3) . . ?
C25 C24 C23 120.0(4) . . ?
C25 C24 H24 120.0 . . ?
C23 C24 H24 120.0 . . ?
C24 C25 C26 120.2(4) . . ?
C24 C25 H25 119.9 . . ?
C26 C25 H25 119.9 . . ?
C27 C26 C25 121.0(4) . . ?
C27 C26 H26 119.5 . . ?
C25 C26 H26 119.5 . . ?
C26 C27 C28 118.5(4) . . ?
C26 C27 H27 120.7 . . ?
C28 C27 H27 120.7 . . ?
O4 C28 C27 117.0(3) . . ?
O4 C28 C23 121.4(3) . . ?
C27 C28 C23 121.7(3) . . ?
C1 N1 C8 121.3(3) . . ?
C1 N1 H1 119.3 . . ?
C8 N1 H1 119.3 . . ?
C19 N2 C12 111.9(3) . . ?
C19 N2 H2 124.1 . . ?
C12 N2 H2 124.1 . . ?
C10 O2 C11 117.9(6) . . ?
O1 C10 O2 123.0(7) . . ?
O1 C10 C9 124.1(8) . . ?
O2 C10 C9 112.9(6) . . ?
O2 C11 H11A 109.5 . . ?
O2 C11 H11B 109.5 . . ?
H11A C11 H11B 109.5 . . ?
O2 C11 H11C 109.5 . . ?
H11A C11 H11C 109.5 . . ?
H11B C11 H11C 109.5 . . ?
C10' O2' C11' 117.6(13) . . ?
O1' C10' O2' 123.2(14) . . ?
O1' C10' C9 126.7(16) . . ?
O2' C10' C9 109.3(10) . . ?
O2' C11' H11D 109.5 . . ?
O2' C11' H11E 109.5 . . ?
H11D C11' H11E 109.5 . . ?
O2' C11' H11F 109.5 . . ?
H11D C11' H11F 109.5 . . ?
H11E C11' H11F 109.5 . . ?
C28 O4 C20 121.6(3) . . ?
C22 O6 C8 120.1(3) . . ?
C6 S1 C7 100.84(17) . . ?

loop_
_geom_bond_atom_site_label_1
_geom_bond_atom_site_label_2
_geom_bond_distance
_geom_bond_site_symmetry_2
_geom_bond_publ_flag
C1 C6 1.391(6) . ?
C1 C2 1.392(5) . ?
C1 N1 1.395(5) . ?
C2 C3 1.382(7) . ?
C2 H2A 0.9300 . ?
C3 C4 1.371(8) . ?
C3 H3 0.9300 . ?
C4 C5 1.371(7) . ?
C4 H4 0.9300 . ?
C5 C6 1.396(5) . ?
C5 H5 0.9300 . ?
C6 S1 1.762(4) . ?
C7 C8 1.545(4) . ?
C7 C18 1.559(5) . ?
C7 S1 1.801(3) . ?
C7 H7 0.9800 . ?
C8 N1 1.424(4) . ?
C8 O6 1.447(4) . ?
C8 C9 1.530(5) . ?
C9 C10' 1.503(9) . ?
C9 C10 1.506(6) . ?
C9 H9A 0.9700 . ?
C9 H9B 0.9700 . ?
C9 H9C 0.9700 . ?
C9 H9D 0.9700 . ?
C12 C13 1.386(6) . ?
C12 C17 1.388(5) . ?
C12 N2 1.394(6) . ?
C13 C14 1.377(8) . ?
C13 H13 0.9300 . ?
C14 C15 1.370(8) . ?
C14 H14 0.9300 . ?
C15 C16 1.395(6) . ?
C15 H15 0.9300 . ?
C16 C17 1.363(6) . ?
C16 H16 0.9300 . ?
C17 C18 1.526(5) . ?
C18 C21 1.498(5) . ?
C18 C19 1.557(5) . ?
C19 O3 1.203(5) . ?
C19 N2 1.356(5) . ?
C20 O5 1.208(4) . ?
C20 O4 1.380(4) . ?
C20 C21 1.443(5) . ?
C21 C22 1.349(5) . ?
C22 O6 1.339(4) . ?
C22 C23 1.447(5) . ?
C23 C28 1.388(5) . ?
C23 C24 1.390(5) . ?
C24 C25 1.371(6) . ?
C24 H24 0.9300 . ?
C25 C26 1.385(6) . ?
C25 H25 0.9300 . ?
C26 C27 1.365(6) . ?
C26 H26 0.9300 . ?
C27 C28 1.382(5) . ?
C27 H27 0.9300 . ?
C28 O4 1.372(4) . ?
N1 H1 0.8600 . ?
N2 H2 0.8600 . ?
O1 C10 1.200(8) . ?
O2 C10 1.285(8) . ?
O2 C11 1.451(11) . ?
C11 H11A 0.9600 . ?
C11 H11B 0.9600 . ?
C11 H11C 0.9600 . ?
O1' C10' 1.200(10) . ?
O2' C10' 1.265(10) . ?
O2' C11' 1.47(2) . ?
C11' H11D 0.9600 . ?
C11' H11E 0.9600 . ?
C11' H11F 0.9600 . ?

loop_
_geom_hbond_atom_site_label_D
_geom_hbond_atom_site_label_H
_geom_hbond_atom_site_label_A
_geom_hbond_distance_DH
_geom_hbond_distance_HA
_geom_hbond_distance_DA
_geom_hbond_angle_DHA
_geom_hbond_site_symmetry_A
N1 H1 O1 0.86 2.28 3.015(9) 143.7 2_755
N1 H1 O1' 0.86 2.36 3.074(19) 140.7 2_755
N2 H2 O5 0.86 2.13 2.974(4) 166.1 2_766
